data_2100255
loop_
_publ_author_name
'Redhammer, G. J.'
'Tippelt, G.'
'Merz, M.'
'Roth, G.'
'Treutmann, W.'
'Amthauer, G.'

_publ_section_title
;
 Structure of the clinopyroxene-type compound CaCuGe~2~O~6~ between 15
 and 800K
;
_journal_coeditor_code WS5021
_journal_issue 4
_journal_name_full 'Acta Crystallographica Section B'
_journal_page_first 367
_journal_page_last 380
_journal_paper_doi 10.1107/S0108768105013455
_journal_volume 61
_journal_year 2005
_chemical_formula_moiety 'Ca Cu Ge2 O6'
_chemical_formula_sum 'Ca Cu Ge2 O6'
_chemical_formula_weight 344.8
_space_group_IT_number 14
_symmetry_cell_setting monoclinic
_symmetry_space_group_name_Hall '-P 2ybc'
_symmetry_space_group_name_H-M 'P 1 21/c 1'
_audit_creation_method 'WinGX routine CIF_UPDATE'
_cell_angle_alpha 90
_cell_angle_beta 105.964(12)
_cell_angle_gamma 90
_cell_formula_units_Z 4
_cell_length_a 10.2170(12)
_cell_length_b 9.2515(7)
_cell_length_c 5.2446(6)
_cell_measurement_reflns_used 2243
_cell_measurement_temperature 646(2)
_cell_measurement_theta_max 27.69
_cell_measurement_theta_min 2.12
_cell_volume 476.62(9)
_computing_cell_refinement 'Stoe X-Area (Stoe & Cie, 1998)'
_computing_data_collection 'Stoe X-Area (Stoe & Cie, 1998)'
_computing_data_reduction 'Stoe X-Area (Stoe & Cie, 1998)'
_computing_molecular_graphics 'Diamond 2.0e (Berndt & Brandenburg, 1996)'
_computing_publication_material 'WinGX 1.64.05 (Farrugia, 1999)'
_computing_structure_refinement 'SHELXL-97 (Sheldrick, 1997)'
_computing_structure_solution 'SHELXS-97 (Sheldrick, 1997)'
_diffrn_ambient_temperature 100
_diffrn_detector_area_resol_mean 6.67
_diffrn_measured_fraction_theta_full 0.902
_diffrn_measured_fraction_theta_max 0.902
_diffrn_measurement_device '1-circle goniometer'
_diffrn_measurement_device_type 'STOE IPDS 1'
_diffrn_measurement_method 'rotation method'
_diffrn_radiation_monochromator 'plane graphite'
_diffrn_radiation_type 'Mo K\a'
_diffrn_radiation_wavelength 0.71073
_diffrn_reflns_av_R_equivalents 0.0599
_diffrn_reflns_limit_h_max 13
_diffrn_reflns_limit_h_min -13
_diffrn_reflns_limit_k_max 12
_diffrn_reflns_limit_k_min -12
_diffrn_reflns_limit_l_max 6
_diffrn_reflns_limit_l_min -6
_diffrn_reflns_number 4880
_diffrn_reflns_theta_full 27.83
_diffrn_reflns_theta_max 27.83
_diffrn_reflns_theta_min 3.02
_diffrn_standards_decay_% 0
_diffrn_standards_interval_count 0
_diffrn_standards_interval_time 0
_diffrn_standards_number 0
_exptl_absorpt_coefficient_mu 17.981
_exptl_absorpt_correction_T_max 0.158
_exptl_absorpt_correction_T_min 0.094
_exptl_absorpt_correction_type empirical
_exptl_absorpt_process_details 'X-SHAPE (Stoe & Cie, 1996)'
_exptl_crystal_colour 'pale green'
_exptl_crystal_density_diffrn 4.805
_exptl_crystal_density_method 'not measured'
_exptl_crystal_description cuboid
_exptl_crystal_F_000 644
_exptl_crystal_size_max 0.14
_exptl_crystal_size_mid 0.13
_exptl_crystal_size_min 0.10
_refine_diff_density_max 1.054
_refine_diff_density_min -1.038
_refine_ls_extinction_coef 0.0058(7)
_refine_ls_extinction_expression Fc^*^=kFc[1+0.001xFc^2^\l^3^/sin(2\q)]^-1/4^
_refine_ls_extinction_method SHELXL
_refine_ls_goodness_of_fit_ref 1.099
_refine_ls_hydrogen_treatment none
_refine_ls_matrix_type full
_refine_ls_number_parameters 92
_refine_ls_number_reflns 1020
_refine_ls_number_restraints 0
_refine_ls_restrained_S_all 1.099
_refine_ls_R_factor_gt 0.0447
_refine_ls_shift/su_max 0
_refine_ls_structure_factor_coef Fsqd
_refine_ls_weighting_details 'calc w=1/[\s^2^(Fo^2^)+(0.0310P)^2^+3.7693P] where P=(Fo^2^+2Fc^2^)/3'
_refine_ls_weighting_scheme calc
_refine_ls_wR_factor_ref 0.0856
_reflns_number_gt 764
_reflns_number_total 1020
_reflns_threshold_expression >2sigma(I)
_cod_data_source_file ws5021.cif
_cod_data_source_block cacu_646K
_cod_original_cell_volume 476.61(9)
_cod_original_sg_symbol_H-M 'P 21/c'
_cod_database_code 2100255

loop_
_symmetry_equiv_pos_as_xyz
'x, y, z'
'-x, y+1/2, -z+1/2'
'-x, -y, -z'
'x, -y-1/2, z-1/2'

loop_
_atom_site_label
_atom_site_fract_x
_atom_site_fract_y
_atom_site_fract_z
_atom_site_U_iso_or_equiv
_atom_site_adp_type
_atom_site_calc_flag
_atom_site_refinement_flags
_atom_site_occupancy
_atom_site_disorder_assembly
_atom_site_disorder_group
_atom_site_type_symbol
Ca 0.2800(2) 0.4521(2) 0.8015(4) 0.0168(4) Uani d . 1 . . Ca
Cu 0.22967(11) 0.66017(13) 0.2548(2) 0.0126(3) Uani d . 1 . . Cu
GeA 0.04796(9) 0.34941(11) 0.21112(19) 0.0089(2) Uani d . 1 . . Ge
GeB 0.48868(9) 0.34967(11) 0.3851(2) 0.0129(3) Uani d . 1 . . Ge
O1A -0.1274(6) 0.3595(8) 0.1154(13) 0.0140(14) Uani d . 1 . . O
O1B 0.6574(6) 0.3206(6) 0.3824(13) 0.0106(13) Uani d . 1 . . O
O2A 0.1427(8) 0.4920(7) 0.3743(16) 0.0210(18) Uani d . 1 . . O
O2B 0.4301(8) 0.5180(7) 0.2543(16) 0.0229(17) Uani d . 1 . . O
O3A 0.1039(7) 0.1973(7) 0.4294(15) 0.0162(16) Uani d . 1 . . O
O3B 0.3999(7) 0.2542(8) 0.5773(15) 0.0161(15) Uani d . 1 . . O

loop_
_atom_site_aniso_label
_atom_site_aniso_U_11
_atom_site_aniso_U_22
_atom_site_aniso_U_33
_atom_site_aniso_U_12
_atom_site_aniso_U_13
_atom_site_aniso_U_23
Ca 0.0187(9) 0.0144(8) 0.0166(10) 0.0017(8) 0.0037(8) 0.0028(8)
Cu 0.0138(5) 0.0108(5) 0.0106(6) -0.0032(5) -0.0010(4) -0.0002(4)
GeA 0.0076(4) 0.0081(4) 0.0098(5) -0.0010(4) 0.0003(3) -0.0009(4)
GeB 0.0098(5) 0.0091(5) 0.0210(5) 0.0020(4) 0.0059(4) 0.0043(4)
O1A 0.012(3) 0.015(3) 0.014(3) 0.004(3) 0.002(3) -0.002(3)
O1B 0.013(3) 0.007(3) 0.010(3) 0.001(2) 0.001(3) 0.000(2)
O2A 0.030(4) 0.012(3) 0.019(4) -0.014(3) 0.001(3) -0.001(3)
O2B 0.034(4) 0.012(3) 0.021(4) 0.004(3) 0.005(3) 0.002(3)
O3A 0.012(3) 0.020(4) 0.017(4) 0.004(2) 0.005(3) 0.004(3)
O3B 0.014(3) 0.021(4) 0.016(4) -0.007(3) 0.008(3) 0.001(3)

loop_
_atom_type_symbol
_atom_type_description
_atom_type_scat_dispersion_real
_atom_type_scat_dispersion_imag
_atom_type_scat_source
Ca Ca 0.2262 0.3064 'International Tables Vol C Tables 4.2.6.8 and 6.1.1.4'
Cu Cu 0.3201 1.2651 'International Tables Vol C Tables 4.2.6.8 and 6.1.1.4'
Ge Ge 0.1547 1.8001 'International Tables Vol C Tables 4.2.6.8 and 6.1.1.4'
O O 0.0106 0.006 'International Tables Vol C Tables 4.2.6.8 and 6.1.1.4'

loop_
_geom_angle_atom_site_label_1
_geom_angle_atom_site_label_2
_geom_angle_atom_site_label_3
_geom_angle_site_symmetry_1
_geom_angle_site_symmetry_3
_geom_angle
O2A Ca O1A . 3_566 79.3(3)
O2A Ca O1B . 3_666 68.9(2)
O1A Ca O1B 3_566 3_666 73.2(2)
O2A Ca O3B . 4_566 138.5(3)
O1A Ca O3B 3_566 4_566 132.3(3)
O1B Ca O3B 3_666 4_566 137.5(2)
O2A Ca O3A . 4_566 93.3(3)
O1A Ca O3A 3_566 4_566 78.8(2)
O1B Ca O3A 3_666 4_566 149.0(2)
O3B Ca O3A 4_566 4_566 72.4(2)
O2A Ca O2B . 1_556 156.9(2)
O1A Ca O2B 3_566 1_556 85.0(2)
O1B Ca O2B 3_666 1_556 90.4(2)
O3B Ca O2B 4_566 1_556 64.3(2)
O3A Ca O2B 4_566 1_556 100.2(3)
O2A Ca O3B . . 85.0(3)
O1A Ca O3B 3_566 . 164.2(2)
O1B Ca O3B 3_666 . 102.4(2)
O3B Ca O3B 4_566 . 61.12(10)
O3A Ca O3B 4_566 . 101.0(2)
O2B Ca O3B 1_556 . 110.4(2)
O2A Ca O2B . 3_666 103.7(3)
O1A Ca O2B 3_566 3_666 129.0(2)
O1B Ca O2B 3_666 3_666 61.7(2)
O3B Ca O2B 4_566 3_666 78.0(2)
O3A Ca O2B 4_566 3_666 149.3(2)
O2B Ca O2B 1_556 3_666 73.5(3)
O3B Ca O2B . 3_666 56.2(2)
O2A Ca Cu . 1_556 116.2(2)
O1A Ca Cu 3_566 1_556 37.24(15)
O1B Ca Cu 3_666 1_556 83.70(17)
O3B Ca Cu 4_566 1_556 100.49(19)
O3A Ca Cu 4_566 1_556 81.90(18)
O2B Ca Cu 1_556 1_556 48.47(19)
O3B Ca Cu . 1_556 158.56(17)
O2B Ca Cu 3_666 1_556 111.87(16)
O2A Ca GeB . 3_666 85.3(2)
O1A Ca GeB 3_566 3_666 101.37(18)
O1B Ca GeB 3_666 3_666 30.57(15)
O3B Ca GeB 4_566 3_666 108.33(18)
O3A Ca GeB 4_566 3_666 178.59(18)
O2B Ca GeB 1_556 3_666 81.2(2)
O3B Ca GeB . 3_666 78.40(16)
O2B Ca GeB 3_666 3_666 31.12(13)
Cu Ca GeB 1_556 3_666 99.10(6)
O2A Ca GeB . 1_556 171.9(2)
O1A Ca GeB 3_566 1_556 108.32(17)
O1B Ca GeB 3_666 1_556 115.45(15)
O3B Ca GeB 4_566 1_556 33.76(17)
O3A Ca GeB 4_566 1_556 85.56(17)
O2B Ca GeB 1_556 1_556 30.53(16)
O3B Ca GeB . 1_556 87.37(16)
O2B Ca GeB 3_666 1_556 73.99(15)
Cu Ca GeB 1_556 1_556 71.59(5)
GeB Ca GeB 3_666 1_556 95.69(6)
O2A Ca Cu . . 34.83(18)
O1A Ca Cu 3_566 . 77.88(17)
O1B Ca Cu 3_666 . 34.66(14)
O3B Ca Cu 4_566 . 149.6(2)
O3A Ca Cu 4_566 . 126.18(17)
O2B Ca Cu 1_556 . 125.01(19)
O3B Ca Cu . . 89.90(17)
O2B Ca Cu 3_666 . 78.05(15)
Cu Ca Cu 1_556 . 105.64(6)
GeB Ca Cu 3_666 . 52.63(4)
GeB Ca Cu 1_556 . 147.99(7)
O1B Cu O1A 3_666 3_565 176.3(3)
O1B Cu O2A 3_666 . 87.7(3)
O1A Cu O2A 3_565 . 94.5(3)
O1B Cu O1B 3_666 2_655 92.1(2)
O1A Cu O1B 3_565 2_655 85.4(3)
O2A Cu O1B . 2_655 172.3(3)
O1B Cu O1A 3_666 2 80.4(2)
O1A Cu O1A 3_565 2 101.9(3)
O2A Cu O1A . 2 104.8(3)
O1B Cu O1A 2_655 2 82.7(2)
O1B Cu O2B 3_666 . 77.1(3)
O1A Cu O2B 3_565 . 99.8(3)
O2A Cu O2B . . 91.5(3)
O1B Cu O2B 2_655 . 80.9(3)
O1A Cu O2B 2 . 151.6(2)
O1B Cu GeB 3_666 3_666 34.1(2)
O1A Cu GeB 3_565 3_666 142.3(2)
O2A Cu GeB . 3_666 102.4(2)
O1B Cu GeB 2_655 3_666 73.51(16)
O1A Cu GeB 2 3_666 105.89(15)
O2B Cu GeB . 3_666 46.98(18)
O1B Cu Ca 3_666 1_554 127.4(2)
O1A Cu Ca 3_565 1_554 49.9(2)
O2A Cu Ca . 1_554 86.6(2)
O1B Cu Ca 2_655 1_554 87.45(19)
O1A Cu Ca 2 1_554 150.93(17)
O2B Cu Ca . 1_554 50.86(19)
GeB Cu Ca 3_666 1_554 97.34(5)
O1B Cu Ca 3_666 . 46.30(19)
O1A Cu Ca 3_565 . 135.2(2)
O2A Cu Ca . . 42.1(2)
O1B Cu Ca 2_655 . 135.81(17)
O1A Cu Ca 2 . 100.40(18)
O2B Cu Ca . . 76.2(2)
GeB Cu Ca 3_666 . 63.17(4)
Ca Cu Ca 1_554 . 105.64(6)
O1B Cu Ca 3_666 4_575 78.95(18)
O1A Cu Ca 3_565 4_575 100.8(2)
O2A Cu Ca . 4_575 145.7(3)
O1B Cu Ca 2_655 4_575 41.44(18)
O1A Cu Ca 2 4_575 42.07(17)
O2B Cu Ca . 4_575 115.55(18)
GeB Cu Ca 3_666 4_575 83.85(5)
Ca Cu Ca 1_554 4_575 126.54(8)
Ca Cu Ca . 4_575 121.46(7)
O2A GeA O1A . . 120.1(4)
O2A GeA O3A . 4_565 109.6(4)
O1A GeA O3A . 4_565 108.5(3)
O2A GeA O3A . . 104.2(3)
O1A GeA O3A . . 110.4(3)
O3A GeA O3A 4_565 . 102.7(2)
O2A GeA Ca . . 36.2(3)
O1A GeA Ca . . 130.1(2)
O3A GeA Ca 4_565 . 120.7(2)
O3A GeA Ca . . 68.2(2)
O2A GeA Ca . 4_565 105.6(3)
O1A GeA Ca . 4_565 132.3(2)
O3A GeA Ca 4_565 4_565 64.6(2)
O3A GeA Ca . 4_565 39.8(2)
Ca GeA Ca . 4_565 80.31(6)
O2B GeB O1B . . 111.6(4)
O2B GeB O3B . . 119.8(4)
O1B GeB O3B . . 126.1(3)
O2B GeB O3B . 4_565 95.0(3)
O1B GeB O3B . 4_565 99.1(3)
O3B GeB O3B . 4_565 91.8(2)
O2B GeB O2B . 3_666 81.3(4)
O1B GeB O2B . 3_666 87.3(3)
O3B GeB O2B . 3_666 85.4(3)
O3B GeB O2B 4_565 3_666 173.4(3)
O2B GeB Cu . 3_666 116.4(3)
O1B GeB Cu . 3_666 38.5(2)
O3B GeB Cu . 3_666 100.4(2)
O3B GeB Cu 4_565 3_666 133.0(2)
O2B GeB Cu 3_666 3_666 53.5(2)
O2B GeB Ca . 3_666 65.7(3)
O1B GeB Ca . 3_666 45.9(2)
O3B GeB Ca . 3_666 163.0(2)
O3B GeB Ca 4_565 3_666 104.0(2)
O2B GeB Ca 3_666 3_666 79.5(2)
Cu GeB Ca 3_666 3_666 64.20(5)
O2B GeB Ca . 1_554 47.4(3)
O1B GeB Ca . 1_554 114.7(2)
O3B GeB Ca . 1_554 111.4(2)
O3B GeB Ca 4_565 1_554 47.6(2)
O2B GeB Ca 3_666 1_554 128.24(19)
Cu GeB Ca 3_666 1_554 148.14(6)
Ca GeB Ca 3_666 1_554 84.31(6)
O2B GeB Ca . 4_565 122.5(3)
O1B GeB Ca . 4_565 116.7(2)
O3B GeB Ca . 4_565 43.5(2)
O3B GeB Ca 4_565 4_565 49.2(2)
O2B GeB Ca 3_666 4_565 128.8(2)
Cu GeB Ca 3_666 4_565 120.59(5)
Ca GeB Ca 3_666 4_565 149.81(5)
Ca GeB Ca 1_554 4_565 84.13(6)
O2B GeB Ca . . 78.7(3)
O1B GeB Ca . . 143.2(2)
O3B GeB Ca . . 45.4(3)
O3B GeB Ca 4_565 . 115.6(2)
O2B GeB Ca 3_666 . 58.5(2)
Cu GeB Ca 3_666 . 104.79(5)
Ca GeB Ca 3_666 . 128.46(5)
Ca GeB Ca 1_554 . 98.42(6)
Ca GeB Ca 4_565 . 80.87(6)
GeA O1A Cu . 3_565 121.0(4)
GeA O1A Cu . 2_545 112.9(3)
Cu O1A Cu 3_565 2_545 93.3(3)
GeA O1A Ca . 3_566 130.2(4)
Cu O1A Ca 3_565 3_566 92.9(2)
Cu O1A Ca 2_545 3_566 98.8(3)
GeB O1B Cu . 3_666 107.4(4)
GeB O1B Cu . 2_645 137.6(3)
Cu O1B Cu 3_666 2_645 99.5(3)
GeB O1B Ca . 3_666 103.5(3)
Cu O1B Ca 3_666 3_666 99.0(2)
Cu O1B Ca 2_645 3_666 103.9(3)
GeA O2A Cu . . 133.4(5)
GeA O2A Ca . . 117.8(4)
Cu O2A Ca . . 103.0(3)
GeB O2B GeB . 3_666 98.7(3)
GeB O2B Cu . . 133.0(5)
GeB O2B Cu 3_666 . 79.5(3)
GeB O2B Ca . 1_554 102.1(3)
GeB O2B Ca 3_666 1_554 157.8(3)
Cu O2B Ca . 1_554 80.7(2)
GeB O2B Ca . 3_666 83.2(3)
GeB O2B Ca 3_666 3_666 83.5(2)
Cu O2B Ca . 3_666 141.8(3)
Ca O2B Ca 1_554 3_666 106.5(3)
GeA O3A GeA 4_566 . 126.8(4)
GeA O3A Ca 4_566 4_565 120.5(3)
GeA O3A Ca . 4_565 112.7(4)
GeB O3B GeB . 4_566 122.8(4)
GeB O3B Ca . 4_565 107.3(3)
GeB O3B Ca 4_566 4_565 98.6(3)
GeB O3B Ca . . 106.3(3)
GeB O3B Ca 4_566 . 98.3(3)
Ca O3B Ca 4_565 . 124.8(3)

loop_
_geom_bond_atom_site_label_1
_geom_bond_atom_site_label_2
_geom_bond_site_symmetry_2
_geom_bond_distance
_geom_bond_publ_flag
Ca O2A . 2.323(8) ?
Ca O1A 3_566 2.456(7) ?
Ca O1B 3_666 2.469(7) ?
Ca O3B 4_566 2.502(7) ?
Ca O3A 4_566 2.502(7) ?
Ca O2B 1_556 2.522(8) ?
Ca O3B . 2.651(8) ?
Ca O2B 3_666 3.068(9) ?
Ca Cu 1_556 3.208(3) ?
Ca GeB 3_666 3.343(2) ?
Ca GeB 1_556 3.350(2) ?
Ca Cu . 3.373(2) ?
Cu O1B 3_666 1.943(6) ?
Cu O1A 3_565 1.944(6) ?
Cu O2A . 1.978(7) ?
Cu O1B 2_655 2.123(7) ?
Cu O1A 2 2.312(7) ?
Cu O2B . 2.434(8) ?
Cu GeB 3_666 2.9777(15) ?
Cu Ca 1_554 3.208(3) ?
Cu Ca 4_575 3.622(2) ?
GeA O2A . 1.718(7) ?
GeA O1A . 1.725(6) ?
GeA O3A 4_565 1.778(8) ?
GeA O3A . 1.805(7) ?
GeA Ca 4_565 3.607(2) ?
GeB O2B . 1.740(7) ?
GeB O1B . 1.749(7) ?
GeB O3B . 1.767(7) ?
GeB O3B 4_565 1.883(7) ?
GeB O2B 3_666 2.214(8) ?
GeB Cu 3_666 2.9777(15) ?
GeB Ca 3_666 3.343(2) ?
GeB Ca 1_554 3.350(2) ?
GeB Ca 4_565 3.467(2) ?
O1A Cu 3_565 1.944(6) ?
O1A Cu 2_545 2.312(7) ?
O1A Ca 3_566 2.456(7) ?
O1B Cu 3_666 1.943(6) ?
O1B Cu 2_645 2.123(7) ?
O1B Ca 3_666 2.469(7) ?
O2B GeB 3_666 2.214(8) ?
O2B Ca 1_554 2.522(8) ?
O2B Ca 3_666 3.068(9) ?
O3A GeA 4_566 1.778(8) ?
O3A Ca 4_565 2.502(7) ?
O3B GeB 4_566 1.883(7) ?
O3B Ca 4_565 2.502(7) ?
